data_7062465
loop_
_publ_author_name
'Ladhi, Ritu'
'Rani, Deepika'
'Singh, Monika'

_publ_section_title
;
 Multifunctional cobalt metal--organic framework luminescent probe for the
 efficient sensing of Cr2O72&#x2212;, MnO4&#x2212; and nucleobases
;
_journal_issue 20
_journal_name_full 'New Journal of Chemistry'
_journal_page_first 9714
_journal_page_last 9720
_journal_paper_doi 10.1039/D3NJ00719G
_journal_volume 47
_journal_year 2023
_chemical_absolute_configuration unk
_chemical_formula_moiety 'C12 H10 Co N2 O4'
_chemical_formula_sum 'C12 H10 Co N2 O4'
_chemical_formula_weight 305.15
_space_group_crystal_system tetragonal
_space_group_IT_number 92
_space_group_name_Hall 'P 4abw 2nw'
_space_group_name_H-M_alt 'P 41 21 2'
_symmetry_Int_Tables_number 92
_atom_sites_solution_primary dual
_audit_creation_date 2022-06-11
_audit_creation_method
;
Olex2 1.3
(compiled 2020.11.12 svn.r5f609507 for OlexSys, GUI svn.r6272)
;
_audit_update_record
;
2022-08-24 deposited with the CCDC.	2023-05-04 downloaded from the CCDC.
;
_cell_angle_alpha 90
_cell_angle_beta 90
_cell_angle_gamma 90
_cell_formula_units_Z 4
_cell_length_a 7.9826(3)
_cell_length_b 7.9826(3)
_cell_length_c 17.5851(9)
_cell_measurement_reflns_used 9872
_cell_measurement_temperature 273.15
_cell_measurement_theta_max 26.41
_cell_measurement_theta_min 2.80
_cell_volume 1120.56(8)
_computing_cell_refinement 'SAINT V8.38A (Bruker, 2018)'
_computing_data_reduction 'SAINT V8.38A (Bruker, 2018)'
_computing_molecular_graphics 'Olex2 1.3 (Dolomanov et al., 2009)'
_computing_publication_material 'Olex2 1.3 (Dolomanov et al., 2009)'
_computing_structure_refinement 'olex2.refine 1.3 (Bourhis et al., 2015)'
_computing_structure_solution 'SHELXT 2014/5 (Sheldrick, 2014)'
_diffrn_ambient_temperature 273.15
_diffrn_measured_fraction_theta_full 0.9892
_diffrn_measured_fraction_theta_max 0.9904
_diffrn_measurement_device_type 'Bruker APEX-II CCD'
_diffrn_measurement_method '\f and \w scans'
_diffrn_radiation_type 'Mo K\a'
_diffrn_radiation_wavelength 0.71073
_diffrn_reflns_av_R_equivalents 0.0593
_diffrn_reflns_av_unetI/netI 0.0249
_diffrn_reflns_Laue_measured_fraction_full 0.9892
_diffrn_reflns_Laue_measured_fraction_max 0.9904
_diffrn_reflns_limit_h_max 9
_diffrn_reflns_limit_h_min -9
_diffrn_reflns_limit_k_max 9
_diffrn_reflns_limit_k_min -9
_diffrn_reflns_limit_l_max 21
_diffrn_reflns_limit_l_min -21
_diffrn_reflns_number 15106
_diffrn_reflns_point_group_measured_fraction_full 0.9931
_diffrn_reflns_point_group_measured_fraction_max 0.9939
_diffrn_reflns_theta_full 25.2417
_diffrn_reflns_theta_max 26.37
_diffrn_reflns_theta_min 2.80
_diffrn_source_current 1.0
_diffrn_source_power 0.05
_diffrn_source_voltage 50.0
_diffrn_standards_number 0
_exptl_absorpt_coefficient_mu 1.543
_exptl_absorpt_correction_T_max 0.7454
_exptl_absorpt_correction_T_min 0.5498
_exptl_absorpt_correction_type none
_exptl_absorpt_process_details
;
SADABS-2016/2 (Bruker,2016/2) was used for absorption correction.
wR2(int) was 0.1810 before and 0.0831 after correction.
The Ratio of minimum to maximum transmission is 0.7376.
The \l/2 correction factor is Not present.
;
_exptl_crystal_density_diffrn 1.809
_exptl_crystal_description blocks
_exptl_crystal_F_000 620.0
_refine_diff_density_max 0.2019
_refine_diff_density_min -0.1741
_refine_diff_density_rms 0.0370
_refine_ls_abs_structure_details 'Flack, H. D. (1983). Acta Cryst. A39, 876-881.'
_refine_ls_abs_structure_Flack -0.037(16)
_refine_ls_d_res_high 0.8001
_refine_ls_d_res_low 7.2687
_refine_ls_goodness_of_fit_ref 1.0626
_refine_ls_hydrogen_treatment mixed
_refine_ls_matrix_type full
_refine_ls_number_constraints 8
_refine_ls_number_parameters 93
_refine_ls_number_reflns 1137
_refine_ls_number_restraints 0
_refine_ls_restrained_S_all 1.0626
_refine_ls_R_factor_all 0.0151
_refine_ls_R_factor_gt 0.0147
_refine_ls_shift/su_max 0.0008
_refine_ls_shift/su_mean 0.0000
_refine_ls_structure_factor_coef Fsqd
_refine_ls_weighting_details 'w=1/[\s^2^(Fo^2^)+(0.0107P)^2^+0.2109P] where P=(Fo^2^+2Fc^2^)/3'
_refine_ls_weighting_scheme calc
_refine_ls_wR_factor_gt 0.0381
_refine_ls_wR_factor_ref 0.0385
_reflns_Friedel_coverage 1.000
_reflns_limit_h_max 9
_reflns_limit_h_min -9
_reflns_limit_k_max 9
_reflns_limit_k_min -9
_reflns_limit_l_max 21
_reflns_limit_l_min -21
_reflns_number_gt 1116
_reflns_number_total 1137
_reflns_threshold_expression I>=2u(I)
_cod_data_source_file d3nj00719g2.cif
_cod_data_source_block DEEPIKA_RL51_0m
_cod_depositor_comments 'Adding full bibliography for 7062465.cif.'
_cod_original_sg_symbol_Hall ' P 4abw 2nw'
_cod_database_code 7062465
_olex2_refinement_description
;
1. Fixed Uiso
 At 1.2 times of:
  All C(H) groups
2.a Aromatic/amide H refined with riding coordinates:
 C006(H006), C007(H007), C009(H009), C00A(H00A)
;

loop_
_space_group_symop_id
_space_group_symop_operation_xyz
1 x,y,z
2 -y+1/2,x+1/2,z+1/4
3 y+1/2,-x+1/2,z+3/4
4 x+1/2,-y+1/2,-z+3/4
5 -x+1/2,y+1/2,-z+1/4
6 -x,-y,z+1/2
7 y,x,-z
8 -y,-x,-z+1/2

loop_
_atom_site_label
_atom_site_type_symbol
_atom_site_fract_x
_atom_site_fract_y
_atom_site_fract_z
_atom_site_U_iso_or_equiv
_atom_site_adp_type
_atom_site_occupancy
_atom_site_site_symmetry_order
_atom_site_refinement_flags_posn
_atom_site_refinement_flags_adp
_atom_site_refinement_flags_occupancy
Co01 Co 0.262257(17) 0.737743(17) 0.25 0.01232(8) Uani 1.000000 2 S T P
O002 O 0.10757(13) 0.60096(12) 0.32921(6) 0.0253(2) Uani 1.000000 1 . . .
O003 O -0.10107(13) 0.62719(13) 0.41307(6) 0.0282(2) Uani 1.000000 1 . . .
N004 N 0.44969(12) 0.55031(12) 0.25 0.0188(3) Uani 1.000000 2 S T P
N005 N 1.07394(12) -0.07394(12) 0.25 0.0212(3) Uani 1.000000 2 S T P
C006 C 0.99457(17) 0.21362(17) 0.26216(9) 0.0250(3) Uani 1.000000 1 . . .
H006 H 1.02634(17) 0.32436(17) 0.27003(9) 0.0300(4) Uiso 1.000000 1 R . .
C007 C 0.54759(17) 0.28126(18) 0.28953(8) 0.0259(3) Uani 1.000000 1 . . .
H007 H 0.52745(17) 0.18209(18) 0.31574(8) 0.0310(4) Uiso 1.000000 1 R . .
C008 C 0.82775(16) 0.17225(16) 0.25 0.0203(4) Uani 1.000000 2 S T P
C009 C 1.11213(17) 0.08708(17) 0.26232(8) 0.0254(3) Uani 1.000000 1 . . .
H009 H 1.22345(17) 0.11497(17) 0.27143(8) 0.0305(4) Uiso 1.000000 1 R . .
C00A C 0.43015(17) 0.40817(17) 0.28937(8) 0.0242(3) Uani 1.000000 1 . . .
H00A H 0.33306(17) 0.39428(17) 0.31791(8) 0.0290(4) Uiso 1.000000 1 R . .
C00B C 0.02582(18) 0.6768(2) 0.37903(7) 0.0234(3) Uani 1.000000 1 . . .
C00C C 0.69592(16) 0.30408(16) 0.25 0.0218(4) Uani 1.000000 2 S T P
H00B H 0.072(2) 0.791(2) 0.3963(11) 0.049(5) Uiso 1.000000 1 . . .

loop_
_atom_site_aniso_label
_atom_site_aniso_U_11
_atom_site_aniso_U_22
_atom_site_aniso_U_33
_atom_site_aniso_U_12
_atom_site_aniso_U_13
_atom_site_aniso_U_23
Co01 0.01053(9) 0.01053(9) 0.01591(13) 0.00302(10) -0.00014(6) -0.00014(6)
O002 0.0274(5) 0.0212(5) 0.0274(5) 0.0027(5) 0.0097(4) -0.0005(4)
O003 0.0265(6) 0.0262(6) 0.0320(5) -0.0039(5) 0.0119(5) -0.0039(4)
N004 0.0168(4) 0.0168(4) 0.0229(8) 0.0033(6) -0.0026(5) -0.0026(5)
N005 0.0171(5) 0.0171(5) 0.0295(9) 0.0037(6) -0.0002(5) -0.0002(5)
C006 0.0211(6) 0.0155(6) 0.0385(8) 0.0010(5) -0.0011(6) -0.0032(6)
C007 0.0233(7) 0.0201(7) 0.0342(8) 0.0037(6) 0.0035(6) 0.0064(6)
C008 0.0188(6) 0.0188(6) 0.0232(9) 0.0048(7) 0.0018(6) 0.0018(6)
C009 0.0174(6) 0.0199(7) 0.0391(8) -0.0002(5) -0.0028(6) -0.0020(6)
C00A 0.0199(7) 0.0215(7) 0.0312(8) 0.0033(6) 0.0033(6) 0.0018(6)
C00B 0.0274(8) 0.0211(7) 0.0216(7) -0.0021(6) 0.0046(6) -0.0013(5)
C00C 0.0197(6) 0.0197(6) 0.0260(9) 0.0050(7) -0.0029(6) -0.0029(6)

loop_
_atom_type_symbol
_atom_type_scat_dispersion_real
_atom_type_scat_dispersion_imag
_atom_type_scat_Cromer_Mann_a1
_atom_type_scat_Cromer_Mann_a2
_atom_type_scat_Cromer_Mann_a3
_atom_type_scat_Cromer_Mann_a4
_atom_type_scat_Cromer_Mann_b1
_atom_type_scat_Cromer_Mann_b2
_atom_type_scat_Cromer_Mann_b3
_atom_type_scat_Cromer_Mann_b4
_atom_type_scat_Cromer_Mann_c
_atom_type_scat_source
_atom_type_scat_dispersion_source
H 0.00000 0.00000 0.49300 0.32291 0.14019 0.04081 10.51090 26.12570 3.14236 57.79970 0.0030380000826 'International Tables Volume C Table 6.1.1.4 (pp. 500-502)' 'Henke, Gullikson and Davis, At. Data and Nucl. Data Tables, 1993, 54, 2'
C 0.00347 0.00161 2.31000 1.02000 1.58860 0.86500 20.84390 10.20750 0.56870 51.65120 0.215599998832 'International Tables Volume C Table 6.1.1.4 (pp. 500-502)' 'Henke, Gullikson and Davis, At. Data and Nucl. Data Tables, 1993, 54, 2'
Co 0.35655 0.96576 12.28410 7.34090 4.00340 2.34880 4.27910 0.27840 13.53590 71.16920 1.01180005074 'International Tables Volume C Table 6.1.1.4 (pp. 500-502)' 'Henke, Gullikson and Davis, At. Data and Nucl. Data Tables, 1993, 54, 2'
O 0.01158 0.00611 3.04850 2.28680 1.54630 0.86700 13.27710 5.70110 0.32390 32.90890 0.250800013542 'International Tables Volume C Table 6.1.1.4 (pp. 500-502)' 'Henke, Gullikson and Davis, At. Data and Nucl. Data Tables, 1993, 54, 2'
N 0.00653 0.00323 12.21260 3.13220 2.01250 1.16630 0.00570 9.89330 28.99750 0.58260 -11.5290002823 'International Tables Volume C Table 6.1.1.4 (pp. 500-502)' 'Henke, Gullikson and Davis, At. Data and Nucl. Data Tables, 1993, 54, 2'

loop_
_geom_angle_atom_site_label_1
_geom_angle_atom_site_label_2
_geom_angle_atom_site_label_3
_geom_angle
_geom_angle_site_symmetry_1
_geom_angle_site_symmetry_3
_geom_angle_publ_flag
O002 Co01 O002 174.63(5) 8_665 . ?
O003 Co01 O002 94.85(4) 3_454 8_665 ?
O003 Co01 O002 85.17(4) 3_454 . ?
O003 Co01 O002 94.85(4) 4_565 . ?
O003 Co01 O002 85.17(4) 4_565 8_665 ?
O003 Co01 O003 179.52(6) 3_454 4_565 ?
N004 Co01 O002 92.68(3) . . ?
N004 Co01 O002 92.68(3) . 8_665 ?
N004 Co01 O003 89.76(3) . 3_454 ?
N004 Co01 O003 89.76(3) . 4_565 ?
N005 Co01 O002 87.32(3) 1_465 8_665 ?
N005 Co01 O002 87.32(3) 1_465 . ?
N005 Co01 O003 90.24(3) 1_465 4_565 ?
N005 Co01 O003 90.24(3) 1_465 3_454 ?
N005 Co01 N004 180.0 1_465 . ?
C00B O002 Co01 120.43(10) . . ?
C00B O003 Co01 126.34(10) . 4_465 ?
C00A N004 Co01 121.14(8) . . ?
C00A N004 Co01 121.14(8) 8_665 . ?
C00A N004 C00A 117.73(16) 8_665 . ?
C009 N005 Co01 121.19(8) . 1_645 ?
C009 N005 Co01 121.19(8) 8_665 1_645 ?
C009 N005 C009 117.61(16) 8_665 . ?
C008 C006 H006 120.70(8) . . ?
C009 C006 H006 120.70(8) . . ?
C009 C006 C008 118.61(13) . . ?
C00A C007 H007 120.56(8) . . ?
C00C C007 H007 120.56(9) . . ?
C00C C007 C00A 118.88(13) . . ?
C006 C008 C006 118.68(17) 8_665 . ?
C00C C008 C006 120.66(8) . . ?
C00C C008 C006 120.66(8) . 8_665 ?
C006 C009 N005 123.24(13) . . ?
H009 C009 N005 118.38(8) . . ?
H009 C009 C006 118.38(8) . . ?
C007 C00A N004 122.97(13) . . ?
H00A C00A N004 118.52(8) . . ?
H00A C00A C007 118.52(8) . . ?
O003 C00B O002 127.59(15) . . ?
H00B C00B O002 116.7(11) . . ?
H00B C00B O003 115.7(10) . . ?
C007 C00C C007 118.47(18) 8_665 . ?
C008 C00C C007 120.76(9) . . ?
C008 C00C C007 120.76(9) . 8_665 ?

loop_
_geom_bond_atom_site_label_1
_geom_bond_atom_site_label_2
_geom_bond_distance
_geom_bond_site_symmetry_2
_geom_bond_publ_flag
Co01 O002 2.1580(10) . ?
Co01 O002 2.1580(10) 8_665 ?
Co01 O003 2.1656(10) 4_565 ?
Co01 O003 2.1656(10) 3_454 ?
Co01 N004 2.1160(14) . ?
Co01 N005 2.1259(14) 1_465 ?
O002 C00B 1.2490(16) . ?
O003 C00B 1.2413(17) . ?
N004 C00A 1.3383(15) . ?
N004 C00A 1.3383(15) 8_665 ?
N005 C009 1.3387(15) 8_665 ?
N005 C009 1.3387(15) . ?
C006 H006 0.9300 . ?
C006 C008 1.3885(15) . ?
C006 C009 1.379(2) . ?
C007 H007 0.9300 . ?
C007 C00A 1.380(2) . ?
C007 C00C 1.3851(16) . ?
C008 C00C 1.488(3) . ?
C009 H009 0.9300 . ?
C00A H00A 0.9300 . ?
C00B H00B 1.033(19) . ?

loop_
_geom_torsion_atom_site_label_1
_geom_torsion_atom_site_label_2
_geom_torsion_atom_site_label_3
_geom_torsion_atom_site_label_4
_geom_torsion
_geom_torsion_site_symmetry_1
_geom_torsion_site_symmetry_2
_geom_torsion_site_symmetry_3
_geom_torsion_site_symmetry_4
_geom_torsion_publ_flag
Co01 O002 C00B O003 157.33(10) . . . . ?
Co01 O002 C00B O003 157.33(10) 8_665 . . . ?
Co01 O003 C00B O002 179.39(10) 4_465 . . . ?
Co01 O003 C00B O002 179.39(10) 2 . . . ?
Co01 N004 C00A C007 178.51(10) . . . . ?
Co01 N004 C00A C007 178.51(10) . . 8_665 8_665 ?
Co01 N005 C009 N005 -0(1800000000000000) 8_755 8_665 . . ?
Co01 N005 C009 C006 179.39(10) 1_645 . . . ?
Co01 N005 C009 C006 179.39(10) 8_755 8_665 . . ?
N004 C00A C007 C00C 2.92(14) . . . . ?
N004 C00A C007 C00C 2.92(14) 8_665 . . . ?
N005 C009 N005 C009 -0(2800000) . 8_665 8_665 . ?
N005 C009 C006 C008 1.20(15) . . . . ?
N005 C009 C006 C008 1.20(15) 8_665 . . . ?
C006 C008 C006 C009 -0.56(10) . . 8_665 8_665 ?
C006 C008 C00C C007 46.05(10) . . . 8_665 ?
C006 C008 C00C C007 -133.95(10) . . . . ?
C007 C00C C007 C00A -1.37(10) . . 8_665 8_665 ?
